data_1503076
loop_
_publ_author_name
'Nishimoto, Yoshihiro'
'Ueda, Hiroki'
'Inamoto, Yoshihiro'
'Yasuda, Makoto'
'Baba, Akio'

_publ_section_title
;
 Regioselective carboindation of simple alkenes with indium tribromide and
 ketene silyl acetals.
;
_journal_issue 15
_journal_name_full 'Organic letters'
_journal_page_first 3390
_journal_page_last 3393
_journal_paper_doi 10.1021/ol1012108
_journal_volume 12
_journal_year 2010
_chemical_formula_moiety 'C17 H23 N O '
_chemical_formula_sum 'C17 H23 N O'
_chemical_formula_weight 257.37
_space_group_IT_number 14
_symmetry_cell_setting monoclinic
_symmetry_Int_Tables_number 14
_symmetry_space_group_name_Hall '-P 2yab'
_symmetry_space_group_name_H-M 'P 1 21/a 1'
_cell_angle_alpha 90.0000
_cell_angle_beta 82.3380(11)
_cell_angle_gamma 90.0000
_cell_formula_units_Z 4
_cell_length_a 9.73374(19)
_cell_length_b 10.3541(2)
_cell_length_c 15.0615(3)
_cell_measurement_reflns_used 18200
_cell_measurement_temperature 123.1
_cell_measurement_theta_max 71.8
_cell_measurement_theta_min 3.0
_cell_volume 1504.41(5)
_computing_cell_refinement PROCESS-AUTO
_computing_data_collection PROCESS-AUTO
_computing_data_reduction CrystalStructure
_computing_publication_material 'CrystalStructure 3.8'
_computing_structure_refinement CRYSTALS
_computing_structure_solution SIR92
_diffrn_ambient_temperature 123.1
_diffrn_detector_area_resol_mean 10.00
_diffrn_measured_fraction_theta_full 0.994
_diffrn_measured_fraction_theta_max 0.994
_diffrn_measurement_device_type 'Rigaku RAXIS-RAPID'
_diffrn_measurement_method \w
_diffrn_radiation_type 'Cu K\a'
_diffrn_radiation_wavelength 1.54187
_diffrn_reflns_av_R_equivalents 0.177
_diffrn_reflns_limit_h_max 11
_diffrn_reflns_limit_h_min -11
_diffrn_reflns_limit_k_max 12
_diffrn_reflns_limit_k_min -12
_diffrn_reflns_limit_l_max 18
_diffrn_reflns_limit_l_min -18
_diffrn_reflns_number 32030
_diffrn_reflns_theta_full 71.82
_diffrn_reflns_theta_max 71.82
_exptl_absorpt_coefficient_mu 0.538
_exptl_absorpt_correction_T_max 0.948
_exptl_absorpt_correction_T_min 0.316
_exptl_absorpt_correction_type multi-scan
_exptl_absorpt_process_details
;
    Higashi, T. (1995). Program for Absorption Correction.
    Rigaku Corporation, Tokyo, Japan.
;
_exptl_crystal_colour colorless
_exptl_crystal_density_diffrn 1.136
_exptl_crystal_density_method 'not measured'
_exptl_crystal_description prism
_exptl_crystal_F_000 560.00
_exptl_crystal_size_max 0.20
_exptl_crystal_size_mid 0.20
_exptl_crystal_size_min 0.10
_refine_diff_density_max 0.42
_refine_diff_density_min -0.23
_refine_ls_extinction_method none
_refine_ls_goodness_of_fit_ref 0.943
_refine_ls_hydrogen_treatment mixed
_refine_ls_number_parameters 234
_refine_ls_number_reflns 1411
_refine_ls_R_factor_gt 0.0690
_refine_ls_shift/su_max 0.0000
_refine_ls_structure_factor_coef F
_refine_ls_weighting_details
;
    Chebychev polynomial with 3 parameters (Carruthers & Watkin, 1979)
    9.2656    2.6310    7.4255
;
_refine_ls_weighting_scheme calc
_refine_ls_wR_factor_ref 0.0893
_reflns_number_gt 869
_reflns_number_total 2936
_reflns_threshold_expression F^2^>2.0\s(F^2^)
_cod_data_source_file ol1012108_si_002.cif
_cod_data_source_block '_s1'
_cod_original_formula_sum 'C17 H23 N O '
_cod_database_code 1503076

loop_
_symmetry_equiv_pos_site_id
_symmetry_equiv_pos_as_xyz
1 +X,+Y,+Z
2 1/2-X,1/2+Y,-Z
3 -X,-Y,-Z
4 1/2+X,1/2-Y,+Z

loop_
_atom_site_label
_atom_site_type_symbol
_atom_site_fract_x
_atom_site_fract_y
_atom_site_fract_z
_atom_site_U_iso_or_equiv
_atom_site_adp_type
_atom_site_occupancy
_atom_site_symmetry_multiplicity
_atom_site_calc_flag
_atom_site_refinement_flags
O(1) O 0.5762(3) 0.3311(3) 0.2581(2) 0.0410(9) Uani 1.00 1 d .
N(2) N 0.7837(4) 0.2335(4) 0.2240(2) 0.0383(12) Uani 1.00 1 d .
C(3) C 0.6941(4) 0.3131(4) 0.2737(3) 0.0357(13) Uani 1.00 1 d .
C(4) C 0.7630(4) 0.1557(4) 0.1493(2) 0.0381(13) Uani 1.00 1 d .
C(5) C 0.7951(6) 0.2779(5) 0.4146(3) 0.0502(17) Uani 1.00 1 d .
C(6) C 0.7317(6) -0.0015(5) 0.0029(3) 0.0566(18) Uani 1.00 1 d .
C(7) C 0.6581(5) 0.1813(5) 0.0965(3) 0.0430(15) Uani 1.00 1 d .
C(8) C 0.7522(4) 0.3799(4) 0.3514(3) 0.0391(13) Uani 1.00 1 d .
C(9) C 0.8814(5) 0.4595(5) 0.3131(3) 0.0453(15) Uani 1.00 1 d .
C(10) C 0.8363(5) -0.0239(5) 0.0553(3) 0.0480(16) Uani 1.00 1 d .
C(11) C 0.8504(5) 0.0523(5) 0.1268(3) 0.0407(15) Uani 1.00 1 d .
C(12) C 0.6374(6) 0.4615(6) 0.4027(4) 0.0516(18) Uani 1.00 1 d .
C(13) C 0.8604(5) 0.5534(5) 0.2365(3) 0.0614(18) Uani 1.00 1 d .
C(14) C 1.0846(5) 0.6554(5) 0.2543(3) 0.0608(17) Uani 1.00 1 d .
C(15) C 0.6443(6) 0.1038(5) 0.0238(3) 0.0527(17) Uani 1.00 1 d .
C(16) C 0.8811(6) 0.6843(5) 0.3536(3) 0.077(2) Uani 1.00 1 d .
C(17) C 0.9468(4) 0.5499(5) 0.3781(3) 0.0583(17) Uani 1.00 1 d .
C(18) C 0.9286(6) 0.6742(6) 0.2540(4) 0.084(2) Uani 1.00 1 d .
C(19) C 1.0942(6) 0.5748(7) 0.3366(4) 0.082(2) Uani 1.00 1 d .
H(1) H 0.709(4) -0.052(4) -0.047(2) 0.044(13) Uiso 1.00 1 c .
H(2) H 0.883(4) -0.101(4) 0.045(2) 0.031(11) Uiso 1.00 1 c .
H(3) H 0.907(3) 0.038(3) 0.158(2) 0.011(11) Uiso 1.00 1 c .
H(4) H 0.597(4) 0.238(3) 0.108(2) 0.025(13) Uiso 1.00 1 c .
H(5) H 0.574(5) 0.125(5) -0.024(4) 0.089(19) Uiso 1.00 1 c .
H(6) H 0.856(4) 0.220(3) 0.238(2) 0.012(12) Uiso 1.00 1 c .
H(7) H 0.836(3) 0.316(3) 0.468(2) 0.033(11) Uiso 1.00 1 c .
H(8) H 0.703(6) 0.233(5) 0.439(3) 0.090(19) Uiso 1.00 1 c .
H(9) H 0.869(3) 0.224(3) 0.391(2) 0.012(9) Uiso 1.00 1 c .
H(10) H 0.667(4) 0.504(4) 0.450(3) 0.057(16) Uiso 1.00 1 c .
H(11) H 0.562(4) 0.403(3) 0.432(2) 0.030(12) Uiso 1.00 1 c .
H(12) H 0.608(4) 0.521(5) 0.363(3) 0.053(17) Uiso 1.00 1 c .
H(13) H 0.955(5) 0.392(4) 0.286(3) 0.063(15) Uiso 1.00 1 c .
H(14) H 0.9046 0.5184 0.1817 0.072 Uiso 1.00 1 c R
H(15) H 0.7645 0.5651 0.2329 0.072 Uiso 1.00 1 c R
H(16) H 1.1227 0.6118 0.2012 0.070 Uiso 1.00 1 c R
H(17) H 1.1319 0.7349 0.2588 0.070 Uiso 1.00 1 c R
H(18) H 0.7829 0.6866 0.3670 0.089 Uiso 1.00 1 c R
H(19) H 0.9196 0.7558 0.3811 0.089 Uiso 1.00 1 c R
H(20) H 0.9325 0.5252 0.4394 0.068 Uiso 1.00 1 c R
H(21) H 0.9044 0.7460 0.2201 0.103 Uiso 1.00 1 c R
H(22) H 1.1378 0.4949 0.3195 0.100 Uiso 1.00 1 c R
H(23) H 1.1453 0.6180 0.3773 0.100 Uiso 1.00 1 c R

loop_
_atom_site_aniso_label
_atom_site_aniso_U_11
_atom_site_aniso_U_22
_atom_site_aniso_U_33
_atom_site_aniso_U_12
_atom_site_aniso_U_13
_atom_site_aniso_U_23
O(1) 0.0301(18) 0.048(2) 0.0447(18) 0.0062(16) -0.0022(14) -0.0049(17)
N(2) 0.031(2) 0.041(2) 0.042(2) 0.007(2) -0.001(2) -0.007(2)
C(3) 0.029(2) 0.039(2) 0.039(2) 0.002(2) -0.001(2) 0.002(2)
C(4) 0.039(2) 0.043(2) 0.029(2) -0.004(2) 0.004(2) 0.003(2)
C(5) 0.055(3) 0.056(3) 0.038(3) 0.010(3) -0.001(3) -0.002(3)
C(6) 0.072(4) 0.062(3) 0.035(3) -0.005(3) -0.000(2) -0.014(3)
C(7) 0.037(3) 0.044(3) 0.047(3) 0.002(2) -0.001(2) -0.001(2)
C(8) 0.039(2) 0.043(2) 0.035(2) 0.003(2) -0.003(2) -0.003(2)
C(9) 0.054(3) 0.040(2) 0.040(2) -0.006(2) -0.001(2) 0.001(2)
C(10) 0.055(3) 0.037(3) 0.049(3) -0.000(2) 0.002(2) -0.011(2)
C(11) 0.035(3) 0.047(3) 0.040(3) 0.007(2) -0.006(2) -0.003(2)
C(12) 0.049(3) 0.054(3) 0.050(3) 0.006(3) 0.001(3) -0.018(3)
C(13) 0.049(3) 0.054(3) 0.078(4) -0.009(3) 0.005(2) 0.010(3)
C(14) 0.055(3) 0.053(3) 0.067(3) -0.004(2) 0.021(2) 0.001(3)
C(15) 0.064(3) 0.054(3) 0.040(3) 0.001(3) -0.004(2) -0.003(3)
C(16) 0.116(5) 0.038(3) 0.068(4) -0.011(3) 0.020(3) -0.022(3)
C(17) 0.049(3) 0.071(3) 0.051(3) -0.008(3) 0.009(2) -0.017(3)
C(18) 0.082(4) 0.080(4) 0.096(5) -0.020(4) -0.034(4) 0.037(4)
C(19) 0.079(4) 0.100(5) 0.071(3) -0.007(3) -0.023(3) -0.005(4)

loop_
_atom_type_symbol
_atom_type_description
_atom_type_scat_dispersion_real
_atom_type_scat_dispersion_imag
_atom_type_scat_source
C C 0.018 0.009
;
International Tables for Crystallography
(1992, Vol. C, Tables 4.2.6.8 and 6.1.1.4)
;
H H 0.000 0.000
;
International Tables for Crystallography
(1992, Vol. C, Table 6.1.1.4)
;
O O 0.049 0.032
;
International Tables for Crystallography
(1992, Vol. C, Tables 4.2.6.8 and 6.1.1.4)
;
N N 0.031 0.018
;
International Tables for Crystallography
(1992, Vol. C, Tables 4.2.6.8 and 6.1.1.4)
;

loop_
_geom_angle_atom_site_label_1
_geom_angle_atom_site_label_2
_geom_angle_atom_site_label_3
_geom_angle
_geom_angle_publ_flag
C(3) N(2) C(4) 129.5(4) yes
O(1) C(3) N(2) 122.8(4) yes
O(1) C(3) C(8) 122.2(4) yes
N(2) C(3) C(8) 115.0(4) yes
N(2) C(4) C(7) 122.2(4) yes
N(2) C(4) C(11) 119.1(4) yes
C(7) C(4) C(11) 118.6(4) yes
C(10) C(6) C(15) 118.4(5) yes
C(4) C(7) C(15) 119.8(4) yes
C(3) C(8) C(5) 109.0(4) yes
C(3) C(8) C(9) 108.7(3) yes
C(3) C(8) C(12) 108.5(4) yes
C(5) C(8) C(9) 109.1(4) yes
C(5) C(8) C(12) 108.2(4) yes
C(9) C(8) C(12) 113.4(4) yes
C(8) C(9) C(13) 115.6(4) yes
C(8) C(9) C(17) 117.8(3) yes
C(13) C(9) C(17) 101.4(4) yes
C(6) C(10) C(11) 120.9(5) yes
C(4) C(11) C(10) 121.4(5) yes
C(9) C(13) C(18) 107.3(4) yes
C(18) C(14) C(19) 104.1(4) yes
C(6) C(15) C(7) 120.9(5) yes
C(17) C(16) C(18) 95.2(4) yes
C(9) C(17) C(16) 99.7(4) yes
C(9) C(17) C(19) 106.8(4) yes
C(16) C(17) C(19) 98.3(4) yes
C(13) C(18) C(14) 111.6(5) yes
C(13) C(18) C(16) 98.8(4) yes
C(14) C(18) C(16) 100.3(5) yes
C(14) C(19) C(17) 106.0(4) yes
C(3) N(2) H(6) 120(2) no
C(4) N(2) H(6) 110(2) no
C(8) C(5) H(7) 113(2) no
C(8) C(5) H(8) 104(3) no
C(8) C(5) H(9) 116(2) no
H(7) C(5) H(8) 108(3) no
H(7) C(5) H(9) 99(3) no
H(8) C(5) H(9) 117(3) no
C(10) C(6) H(1) 128(2) no
C(15) C(6) H(1) 114(2) no
C(4) C(7) H(4) 124(2) no
C(15) C(7) H(4) 116(2) no
C(8) C(9) H(13) 106(2) no
C(13) C(9) H(13) 106(2) no
C(17) C(9) H(13) 110(2) no
C(6) C(10) H(2) 115(2) no
C(11) C(10) H(2) 123(2) no
C(4) C(11) H(3) 117(2) no
C(10) C(11) H(3) 121(2) no
C(8) C(12) H(10) 112(2) no
C(8) C(12) H(11) 109(2) no
C(8) C(12) H(12) 108(2) no
H(10) C(12) H(11) 103(3) no
H(10) C(12) H(12) 110(4) no
H(11) C(12) H(12) 114(3) no
C(9) C(13) H(14) 108.6 no
C(9) C(13) H(15) 110.6 no
C(18) C(13) H(14) 108.7 no
C(18) C(13) H(15) 112.1 no
H(14) C(13) H(15) 109.5 no
C(18) C(14) H(16) 109.5 no
C(18) C(14) H(17) 112.4 no
C(19) C(14) H(16) 111.7 no
C(19) C(14) H(17) 109.7 no
H(16) C(14) H(17) 109.5 no
C(6) C(15) H(5) 116(3) no
C(7) C(15) H(5) 123(3) no
C(17) C(16) H(18) 113.3 no
C(17) C(16) H(19) 112.7 no
C(18) C(16) H(18) 112.2 no
C(18) C(16) H(19) 113.5 no
H(18) C(16) H(19) 109.5 no
C(9) C(17) H(20) 115.6 no
C(16) C(17) H(20) 116.6 no
C(19) C(17) H(20) 117.2 no
C(13) C(18) H(21) 115.0 no
C(14) C(18) H(21) 114.7 no
C(16) C(18) H(21) 114.5 no
C(14) C(19) H(22) 109.4 no
C(14) C(19) H(23) 111.4 no
C(17) C(19) H(22) 109.2 no
C(17) C(19) H(23) 111.3 no
H(22) C(19) H(23) 109.5 no

loop_
_geom_bond_atom_site_label_1
_geom_bond_atom_site_label_2
_geom_bond_distance
_geom_bond_publ_flag
O(1) C(3) 1.217(5) yes
N(2) C(3) 1.351(6) yes
N(2) C(4) 1.420(6) yes
C(3) C(8) 1.530(6) yes
C(4) C(7) 1.402(7) yes
C(4) C(11) 1.381(7) yes
C(5) C(8) 1.517(7) yes
C(6) C(10) 1.388(8) yes
C(6) C(15) 1.393(8) yes
C(7) C(15) 1.378(7) yes
C(8) C(9) 1.549(6) yes
C(8) C(12) 1.526(7) yes
C(9) C(13) 1.543(7) yes
C(9) C(17) 1.552(7) yes
C(10) C(11) 1.357(7) yes
C(13) C(18) 1.456(9) yes
C(14) C(18) 1.532(8) yes
C(14) C(19) 1.507(8) yes
C(16) C(17) 1.595(7) yes
C(16) C(18) 1.513(8) yes
C(17) C(19) 1.509(7) yes
N(2) H(6) 0.77(4) no
C(5) H(7) 1.03(4) no
C(5) H(8) 1.03(5) no
C(5) H(9) 0.94(3) no
C(6) H(1) 0.96(4) no
C(7) H(4) 0.83(3) no
C(9) H(13) 1.04(4) no
C(10) H(2) 0.92(4) no
C(11) H(3) 0.79(4) no
C(12) H(10) 0.92(5) no
C(12) H(11) 1.00(3) no
C(12) H(12) 0.93(5) no
C(13) H(14) 0.950 no
C(13) H(15) 0.950 no
C(14) H(16) 0.950 no
C(14) H(17) 0.950 no
C(15) H(5) 1.07(6) no
C(16) H(18) 0.950 no
C(16) H(19) 0.950 no
C(17) H(20) 0.950 no
C(18) H(21) 0.950 no
C(19) H(22) 0.950 no
C(19) H(23) 0.950 no

loop_
_geom_contact_atom_site_label_1
_geom_contact_atom_site_label_2
_geom_contact_distance
_geom_contact_site_symmetry_2
O(1) N(2) 2.256(5) .
O(1) N(2) 3.034(5) 4_455
O(1) C(4) 2.915(5) .
O(1) C(5) 3.427(7) .
O(1) C(5) 3.550(6) 4_455
O(1) C(7) 2.907(6) .
O(1) C(8) 2.410(5) .
O(1) C(9) 3.455(6) .
O(1) C(9) 3.594(6) 4_455
O(1) C(11) 3.370(6) 4_455
O(1) C(12) 2.695(7) .
O(1) C(13) 3.580(6) .
N(2) O(1) 2.256(5) .
N(2) O(1) 3.034(5) 4_555
N(2) C(5) 2.924(7) .
N(2) C(7) 2.471(7) .
N(2) C(8) 2.432(6) .
N(2) C(9) 2.919(6) .
N(2) C(11) 2.415(6) .
N(2) C(13) 3.406(6) .
C(3) C(4) 2.507(6) .
C(3) C(5) 2.481(7) .
C(3) C(7) 3.060(7) .
C(3) C(9) 2.502(7) .
C(3) C(12) 2.480(8) .
C(3) C(13) 2.981(7) .
C(4) O(1) 2.915(5) .
C(4) C(3) 2.507(6) .
C(4) C(6) 2.790(7) .
C(4) C(10) 2.388(7) .
C(4) C(15) 2.404(7) .
C(5) O(1) 3.427(7) .
C(5) O(1) 3.550(6) 4_555
C(5) N(2) 2.924(7) .
C(5) C(3) 2.481(7) .
C(5) C(9) 2.498(7) .
C(5) C(12) 2.465(9) .
C(5) C(17) 3.194(8) .
C(6) C(4) 2.790(7) .
C(6) C(7) 2.411(7) .
C(6) C(11) 2.388(8) .
C(7) O(1) 2.907(6) .
C(7) N(2) 2.471(7) .
C(7) C(3) 3.060(7) .
C(7) C(6) 2.411(7) .
C(7) C(10) 2.761(7) .
C(7) C(11) 2.393(7) .
C(8) O(1) 2.410(5) .
C(8) N(2) 2.432(6) .
C(8) C(13) 2.617(6) .
C(8) C(16) 3.394(7) .
C(8) C(17) 2.656(7) .
C(9) O(1) 3.455(6) .
C(9) O(1) 3.594(6) 4_555
C(9) N(2) 2.919(6) .
C(9) C(3) 2.502(7) .
C(9) C(5) 2.498(7) .
C(9) C(12) 2.571(7) .
C(9) C(14) 2.888(7) .
C(9) C(16) 2.406(7) .
C(9) C(18) 2.416(8) .
C(9) C(19) 2.457(8) .
C(10) C(4) 2.388(7) .
C(10) C(7) 2.761(7) .
C(10) C(10) 3.429(7) 3_755
C(10) C(15) 2.389(8) .
C(11) O(1) 3.370(6) 4_555
C(11) N(2) 2.415(6) .
C(11) C(6) 2.388(8) .
C(11) C(7) 2.393(7) .
C(11) C(15) 2.747(8) .
C(12) O(1) 2.695(7) .
C(12) C(3) 2.480(8) .
C(12) C(5) 2.465(9) .
C(12) C(9) 2.571(7) .
C(12) C(13) 3.230(8) .
C(12) C(16) 3.320(8) .
C(12) C(17) 3.122(7) .
C(13) O(1) 3.580(6) .
C(13) N(2) 3.406(6) .
C(13) C(3) 2.981(7) .
C(13) C(8) 2.617(6) .
C(13) C(12) 3.230(8) .
C(13) C(14) 2.471(7) .
C(13) C(16) 2.255(7) .
C(13) C(17) 2.395(7) .
C(13) C(19) 2.901(8) .
C(14) C(9) 2.888(7) .
C(14) C(13) 2.471(7) .
C(14) C(16) 2.337(7) .
C(14) C(17) 2.409(7) .
C(15) C(4) 2.404(7) .
C(15) C(10) 2.389(8) .
C(15) C(11) 2.747(8) .
C(16) C(8) 3.394(7) .
C(16) C(9) 2.406(7) .
C(16) C(12) 3.320(8) .
C(16) C(13) 2.255(7) .
C(16) C(14) 2.337(7) .
C(16) C(19) 2.348(9) .
C(17) C(5) 3.194(8) .
C(17) C(8) 2.656(7) .
C(17) C(12) 3.122(7) .
C(17) C(13) 2.395(7) .
C(17) C(14) 2.409(7) .
C(17) C(18) 2.295(8) .
C(18) C(9) 2.416(8) .
C(18) C(17) 2.295(8) .
C(18) C(19) 2.396(9) .
C(19) C(9) 2.457(8) .
C(19) C(13) 2.901(8) .
C(19) C(16) 2.348(9) .
C(19) C(18) 2.396(9) .
O(1) H(3) 2.74(3) 4_455
O(1) H(4) 2.44(3) .
O(1) H(6) 2.93(4) .
O(1) H(6) 2.27(4) 4_455
O(1) H(8) 3.29(6) .
O(1) H(9) 2.71(3) 4_455
O(1) H(11) 2.71(3) .
O(1) H(12) 2.56(5) .
O(1) H(13) 2.61(4) 4_455
O(1) H(15) 3.031 .
O(1) H(22) 3.572 4_455
N(2) H(1) 3.47(4) 2_655
N(2) H(3) 2.49(3) .
N(2) H(4) 2.68(4) .
N(2) H(4) 3.32(3) 4_555
N(2) H(8) 3.22(5) .
N(2) H(9) 2.76(3) .
N(2) H(13) 2.60(5) .
N(2) H(13) 3.47(4) 4_455
N(2) H(14) 3.209 .
N(2) H(15) 3.440 .
N(2) H(22) 3.022 4_455
C(3) H(4) 2.89(4) .
C(3) H(6) 1.86(3) .
C(3) H(6) 3.42(4) 4_455
C(3) H(7) 3.40(4) .
C(3) H(8) 2.63(5) .
C(3) H(9) 2.77(3) .
C(3) H(9) 3.44(3) 4_455
C(3) H(10) 3.29(5) .
C(3) H(11) 2.72(3) .
C(3) H(12) 2.61(5) .
C(3) H(13) 2.69(5) .
C(3) H(13) 3.14(4) 4_455
C(3) H(14) 3.144 .
C(3) H(15) 2.746 .
C(3) H(22) 3.293 4_455
C(4) H(1) 3.40(4) 2_655
C(4) H(2) 3.23(4) .
C(4) H(3) 1.88(3) .
C(4) H(4) 1.99(4) .
C(4) H(4) 3.41(4) 4_555
C(4) H(5) 3.40(6) .
C(4) H(6) 1.84(4) .
C(4) H(13) 3.44(4) 4_455
C(4) H(16) 3.140 4_455
C(4) H(22) 3.107 4_455
C(5) H(6) 2.71(3) .
C(5) H(10) 2.67(5) .
C(5) H(10) 3.54(5) 2_646
C(5) H(11) 2.60(4) .
C(5) H(11) 3.24(4) 4_555
C(5) H(12) 3.26(5) .
C(5) H(13) 2.60(4) .
C(5) H(18) 3.409 2_646
C(5) H(19) 3.488 2_646
C(5) H(20) 2.936 .
C(5) H(23) 3.436 3_766
C(6) H(2) 1.97(4) .
C(6) H(3) 3.10(3) .
C(6) H(4) 3.13(3) .
C(6) H(4) 3.48(3) 2_645
C(6) H(5) 2.09(5) .
C(6) H(5) 3.22(5) 3_655
C(6) H(14) 3.243 2_645
C(6) H(16) 3.241 4_455
C(7) H(1) 3.23(4) .
C(7) H(1) 3.10(4) 2_655
C(7) H(2) 3.16(4) 2_655
C(7) H(3) 3.09(3) .
C(7) H(5) 2.16(6) .
C(7) H(6) 3.08(4) .
C(7) H(6) 3.54(3) 4_455
C(7) H(13) 3.34(4) 4_455
C(7) H(14) 3.342 4_455
C(7) H(16) 3.416 4_455
C(8) H(6) 2.49(3) .
C(8) H(7) 2.14(4) .
C(8) H(8) 2.02(5) .
C(8) H(9) 2.11(3) .
C(8) H(10) 2.05(4) .
C(8) H(11) 2.09(3) .
C(8) H(12) 2.01(5) .
C(8) H(13) 2.09(4) .
C(8) H(14) 3.127 .
C(8) H(15) 2.612 .
C(8) H(18) 3.201 .
C(8) H(20) 2.779 .
C(9) H(6) 2.75(4) .
C(9) H(7) 2.76(4) .
C(9) H(8) 3.35(5) .
C(9) H(9) 2.70(3) .
C(9) H(10) 2.77(4) .
C(9) H(11) 3.42(3) .
C(9) H(12) 2.74(4) .
C(9) H(14) 2.054 .
C(9) H(15) 2.077 .
C(9) H(16) 3.128 .
C(9) H(18) 2.627 .
C(9) H(19) 3.272 .
C(9) H(20) 2.141 .
C(9) H(21) 3.276 .
C(9) H(22) 2.536 .
C(9) H(23) 3.300 .
C(10) H(1) 2.12(4) .
C(10) H(2) 3.21(3) 3_755
C(10) H(3) 1.89(3) .
C(10) H(4) 3.59(3) .
C(10) H(4) 3.48(3) 2_645
C(10) H(5) 3.33(6) .
C(10) H(16) 2.961 4_455
C(10) H(21) 3.565 1_545
C(11) H(1) 3.29(4) .
C(11) H(2) 2.01(4) .
C(11) H(2) 3.44(3) 3_755
C(11) H(4) 3.17(4) .
C(11) H(4) 3.23(4) 4_555
C(11) H(6) 2.42(4) .
C(11) H(16) 2.897 4_455
C(11) H(21) 3.536 1_545
C(11) H(22) 3.367 4_455
C(12) H(7) 2.74(4) .
C(12) H(8) 2.53(5) .
C(12) H(9) 3.33(3) .
C(12) H(9) 3.26(3) 4_455
C(12) H(10) 3.47(4) 3_666
C(12) H(11) 3.26(3) 3_666
C(12) H(13) 3.42(4) .
C(12) H(15) 2.894 .
C(12) H(18) 2.743 .
C(12) H(20) 3.069 .
C(13) H(1) 3.21(4) 2_655
C(13) H(5) 3.27(6) 2_655
C(13) H(6) 3.45(4) .
C(13) H(10) 3.54(4) .
C(13) H(12) 2.92(4) .
C(13) H(13) 2.09(5) .
C(13) H(16) 2.608 .
C(13) H(17) 3.296 .
C(13) H(17) 3.109 4_465
C(13) H(18) 2.437 .
C(13) H(19) 3.131 .
C(13) H(20) 3.239 .
C(13) H(21) 2.048 .
C(13) H(22) 3.180 .
C(14) H(13) 3.01(4) .
C(14) H(14) 2.605 .
C(14) H(15) 3.310 .
C(14) H(15) 3.376 4_565
C(14) H(18) 3.206 .
C(14) H(18) 3.187 4_565
C(14) H(19) 2.547 .
C(14) H(20) 3.268 .
C(14) H(21) 2.113 .
C(14) H(21) 3.251 4_565
C(14) H(22) 2.032 .
C(14) H(23) 2.054 .
C(15) H(1) 1.98(4) .
C(15) H(1) 3.45(4) 3_655
C(15) H(2) 3.19(4) .
C(15) H(2) 3.25(4) 2_655
C(15) H(3) 3.53(3) .
C(15) H(4) 1.89(3) .
C(15) H(5) 3.18(5) 3_655
C(15) H(14) 3.313 2_645
C(15) H(14) 3.350 4_455
C(15) H(16) 3.467 4_455
C(16) H(7) 3.47(3) 2_656
C(16) H(8) 3.17(5) 2_656
C(16) H(10) 3.03(4) .
C(16) H(12) 3.14(4) .
C(16) H(13) 3.24(4) .
C(16) H(14) 3.090 .
C(16) H(15) 2.582 .
C(16) H(16) 3.151 .
C(16) H(17) 2.711 .
C(16) H(17) 3.090 4_465
C(16) H(20) 2.192 .
C(16) H(21) 2.094 .
C(16) H(22) 3.164 .
C(16) H(23) 2.730 .
C(16) H(23) 3.060 4_465
C(17) H(7) 2.91(4) .
C(17) H(8) 3.50(5) 2_656
C(17) H(9) 3.46(3) .
C(17) H(10) 2.84(4) .
C(17) H(12) 3.35(4) .
C(17) H(13) 2.14(4) .
C(17) H(14) 3.058 .
C(17) H(15) 2.999 .
C(17) H(16) 3.037 .
C(17) H(17) 3.047 .
C(17) H(18) 2.156 .
C(17) H(19) 2.148 .
C(17) H(20) 3.225 3_766
C(17) H(21) 3.197 .
C(17) H(22) 2.030 .
C(17) H(23) 2.055 .
C(18) H(5) 3.51(6) 2_655
C(18) H(13) 2.97(4) .
C(18) H(14) 1.977 .
C(18) H(15) 2.016 .
C(18) H(16) 2.054 .
C(18) H(17) 2.087 .
C(18) H(17) 3.029 4_465
C(18) H(18) 2.069 .
C(18) H(19) 2.084 .
C(18) H(20) 3.194 .
C(18) H(22) 3.016 .
C(18) H(23) 3.045 .
C(19) H(7) 3.30(4) 3_766
C(19) H(13) 2.50(5) .
C(19) H(14) 3.216 .
C(19) H(16) 2.057 .
C(19) H(17) 2.035 .
C(19) H(18) 3.219 .
C(19) H(18) 3.148 4_565
C(19) H(19) 2.558 .
C(19) H(20) 2.118 .
C(19) H(20) 3.505 3_766
C(19) H(21) 3.241 .
H(1) N(2) 3.47(4) 2_645
H(1) C(4) 3.40(4) 2_645
H(1) C(7) 3.23(4) .
H(1) C(7) 3.10(4) 2_645
H(1) C(10) 2.12(4) .
H(1) C(11) 3.29(4) .
H(1) C(13) 3.21(4) 2_645
H(1) C(15) 1.98(4) .
H(1) C(15) 3.45(4) 3_655
H(1) H(2) 2.38(6) .
H(1) H(4) 2.95(5) 2_645
H(1) H(5) 2.25(7) .
H(1) H(5) 2.92(6) 3_655
H(1) H(14) 2.548 2_645
H(1) H(15) 3.034 2_645
H(2) C(4) 3.23(4) .
H(2) C(6) 1.97(4) .
H(2) C(7) 3.16(4) 2_645
H(2) C(10) 3.21(3) 3_755
H(2) C(11) 2.01(4) .
H(2) C(11) 3.44(3) 3_755
H(2) C(15) 3.19(4) .
H(2) C(15) 3.25(4) 2_645
H(2) H(1) 2.38(6) .
H(2) H(2) 3.24(5) 3_755
H(2) H(3) 2.27(5) .
H(2) H(3) 3.50(5) 3_755
H(2) H(4) 2.83(5) 2_645
H(2) H(5) 2.88(6) 2_645
H(2) H(16) 3.227 4_455
H(2) H(21) 3.112 1_545
H(3) O(1) 2.74(3) 4_555
H(3) N(2) 2.49(3) .
H(3) C(4) 1.88(3) .
H(3) C(6) 3.10(3) .
H(3) C(7) 3.09(3) .
H(3) C(10) 1.89(3) .
H(3) C(15) 3.53(3) .
H(3) H(2) 2.27(5) .
H(3) H(2) 3.50(5) 3_755
H(3) H(4) 3.01(5) 4_555
H(3) H(6) 2.26(5) .
H(3) H(16) 3.160 4_455
H(3) H(21) 3.160 1_545
H(3) H(22) 3.341 4_455
H(4) O(1) 2.44(3) .
H(4) N(2) 2.68(4) .
H(4) N(2) 3.32(3) 4_455
H(4) C(3) 2.89(4) .
H(4) C(4) 1.99(4) .
H(4) C(4) 3.41(3) 4_455
H(4) C(6) 3.13(3) .
H(4) C(6) 3.48(3) 2_655
H(4) C(10) 3.59(3) .
H(4) C(10) 3.48(3) 2_655
H(4) C(11) 3.17(4) .
H(4) C(11) 3.23(4) 4_455
H(4) C(15) 1.89(3) .
H(4) H(1) 2.95(5) 2_655
H(4) H(2) 2.83(5) 2_655
H(4) H(3) 3.01(5) 4_455
H(4) H(5) 2.34(7) .
H(4) H(6) 3.39(6) .
H(4) H(6) 2.88(5) 4_455
H(4) H(13) 3.15(6) 4_455
H(4) H(14) 3.352 4_455
H(5) C(4) 3.40(6) .
H(5) C(6) 2.09(5) .
H(5) C(6) 3.22(5) 3_655
H(5) C(7) 2.16(6) .
H(5) C(10) 3.33(6) .
H(5) C(13) 3.27(6) 2_645
H(5) C(15) 3.18(5) 3_655
H(5) C(18) 3.51(6) 2_645
H(5) H(1) 2.25(7) .
H(5) H(1) 2.92(6) 3_655
H(5) H(2) 2.88(6) 2_655
H(5) H(4) 2.34(7) .
H(5) H(5) 3.00(7) 3_655
H(5) H(14) 2.608 2_645
H(5) H(15) 3.387 2_645
H(5) H(16) 3.495 2_645
H(5) H(21) 3.196 2_645
H(6) O(1) 2.93(4) .
H(6) O(1) 2.27(4) 4_555
H(6) C(3) 1.86(3) .
H(6) C(3) 3.42(4) 4_555
H(6) C(4) 1.84(4) .
H(6) C(5) 2.71(3) .
H(6) C(7) 3.08(4) .
H(6) C(7) 3.54(3) 4_555
H(6) C(8) 2.49(3) .
H(6) C(9) 2.75(4) .
H(6) C(11) 2.42(4) .
H(6) C(13) 3.45(4) .
H(6) H(3) 2.26(5) .
H(6) H(4) 3.39(6) .
H(6) H(4) 2.88(5) 4_555
H(6) H(7) 3.59(5) .
H(6) H(8) 3.19(6) .
H(6) H(9) 2.33(5) .
H(6) H(13) 2.19(6) .
H(6) H(14) 3.218 .
H(6) H(22) 3.208 4_455
H(7) C(3) 3.40(4) .
H(7) C(8) 2.14(4) .
H(7) C(9) 2.76(4) .
H(7) C(12) 2.74(4) .
H(7) C(16) 3.47(3) 2_646
H(7) C(17) 2.91(4) .
H(7) C(19) 3.30(4) 3_766
H(7) H(6) 3.59(5) .
H(7) H(8) 1.66(7) .
H(7) H(8) 3.57(7) 4_555
H(7) H(9) 1.50(5) .
H(7) H(10) 2.59(6) .
H(7) H(10) 3.46(6) 2_646
H(7) H(11) 2.94(5) .
H(7) H(11) 3.15(5) 4_555
H(7) H(12) 3.59(6) .
H(7) H(13) 2.94(6) .
H(7) H(18) 2.920 2_646
H(7) H(19) 3.200 2_646
H(7) H(19) 3.574 3_766
H(7) H(20) 2.380 .
H(7) H(20) 3.247 3_766
H(7) H(23) 2.456 3_766
H(8) O(1) 3.29(6) .
H(8) N(2) 3.22(5) .
H(8) C(3) 2.63(5) .
H(8) C(8) 2.02(5) .
H(8) C(9) 3.35(5) .
H(8) C(12) 2.53(5) .
H(8) C(16) 3.17(5) 2_646
H(8) C(17) 3.50(5) 2_646
H(8) H(6) 3.19(6) .
H(8) H(7) 1.66(7) .
H(8) H(7) 3.57(7) 4_455
H(8) H(9) 1.68(6) .
H(8) H(9) 3.45(7) 4_455
H(8) H(10) 2.83(7) .
H(8) H(10) 3.26(7) 2_646
H(8) H(11) 2.24(7) .
H(8) H(12) 3.36(7) .
H(8) H(13) 3.54(7) .
H(8) H(18) 2.988 2_646
H(8) H(19) 2.828 2_646
H(8) H(20) 3.018 2_646
H(8) H(22) 3.082 4_455
H(9) O(1) 2.71(3) 4_555
H(9) N(2) 2.76(3) .
H(9) C(3) 2.77(3) .
H(9) C(3) 3.44(3) 4_555
H(9) C(8) 2.11(3) .
H(9) C(9) 2.70(3) .
H(9) C(12) 3.33(3) .
H(9) C(12) 3.26(3) 4_555
H(9) C(17) 3.46(3) .
H(9) H(6) 2.33(5) .
H(9) H(7) 1.50(5) .
H(9) H(8) 1.68(6) .
H(9) H(8) 3.45(7) 4_555
H(9) H(10) 3.55(5) .
H(9) H(10) 3.29(6) 2_646
H(9) H(11) 3.50(5) .
H(9) H(11) 2.44(5) 4_555
H(9) H(12) 3.43(6) 4_555
H(9) H(13) 2.43(5) .
H(9) H(20) 3.280 .
H(9) H(22) 3.468 4_455
H(10) C(3) 3.29(5) .
H(10) C(5) 2.67(5) .
H(10) C(5) 3.54(5) 2_656
H(10) C(8) 2.05(4) .
H(10) C(9) 2.77(4) .
H(10) C(12) 3.47(4) 3_666
H(10) C(13) 3.54(4) .
H(10) C(16) 3.03(4) .
H(10) C(17) 2.84(4) .
H(10) H(7) 2.59(6) .
H(10) H(7) 3.46(6) 2_656
H(10) H(8) 2.83(7) .
H(10) H(8) 3.26(7) 2_656
H(10) H(9) 3.55(5) .
H(10) H(9) 3.29(6) 2_656
H(10) H(10) 3.39(6) 3_666
H(10) H(11) 1.51(6) .
H(10) H(11) 2.83(5) 3_666
H(10) H(12) 1.51(7) .
H(10) H(15) 3.345 .
H(10) H(18) 2.460 .
H(10) H(20) 2.580 .
H(11) O(1) 2.71(3) .
H(11) C(3) 2.72(3) .
H(11) C(5) 2.60(4) .
H(11) C(5) 3.24(4) 4_455
H(11) C(8) 2.09(3) .
H(11) C(9) 3.42(3) .
H(11) C(12) 3.26(3) 3_666
H(11) H(7) 2.94(5) .
H(11) H(7) 3.15(5) 4_455
H(11) H(8) 2.24(7) .
H(11) H(9) 3.50(5) .
H(11) H(9) 2.44(5) 4_455
H(11) H(10) 1.51(6) .
H(11) H(10) 2.83(5) 3_666
H(11) H(11) 3.00(5) 3_666
H(11) H(12) 1.63(6) .
H(11) H(12) 3.40(5) 3_666
H(11) H(19) 3.228 2_646
H(12) O(1) 2.56(5) .
H(12) C(3) 2.61(5) .
H(12) C(5) 3.26(5) .
H(12) C(8) 2.01(5) .
H(12) C(9) 2.74(4) .
H(12) C(13) 2.92(4) .
H(12) C(16) 3.14(4) .
H(12) C(17) 3.35(4) .
H(12) H(7) 3.59(6) .
H(12) H(8) 3.36(7) .
H(12) H(9) 3.43(6) 4_455
H(12) H(10) 1.51(7) .
H(12) H(11) 1.63(6) .
H(12) H(11) 3.40(5) 3_666
H(12) H(15) 2.358 .
H(12) H(17) 2.969 4_465
H(12) H(18) 2.421 .
H(12) H(19) 2.944 4_465
H(12) H(20) 3.500 .
H(13) O(1) 2.61(4) 4_555
H(13) N(2) 2.60(5) .
H(13) N(2) 3.47(4) 4_555
H(13) C(3) 2.69(5) .
H(13) C(3) 3.14(4) 4_555
H(13) C(4) 3.44(4) 4_555
H(13) C(5) 2.60(4) .
H(13) C(7) 3.34(4) 4_555
H(13) C(8) 2.09(4) .
H(13) C(12) 3.42(4) .
H(13) C(13) 2.09(5) .
H(13) C(14) 3.01(4) .
H(13) C(16) 3.24(4) .
H(13) C(17) 2.14(4) .
H(13) C(18) 2.97(4) .
H(13) C(19) 2.50(5) .
H(13) H(4) 3.15(6) 4_555
H(13) H(6) 2.19(6) .
H(13) H(7) 2.94(6) .
H(13) H(8) 3.54(7) .
H(13) H(9) 2.43(5) .
H(13) H(14) 2.146 .
H(13) H(15) 2.766 .
H(13) H(16) 2.984 .
H(13) H(20) 2.674 .
H(13) H(22) 2.191 .
H(13) H(23) 3.388 .
H(14) N(2) 3.209 .
H(14) C(3) 3.144 .
H(14) C(6) 3.243 2_655
H(14) C(7) 3.342 4_555
H(14) C(8) 3.127 .
H(14) C(9) 2.054 .
H(14) C(14) 2.605 .
H(14) C(15) 3.313 2_655
H(14) C(15) 3.350 4_555
H(14) C(16) 3.090 .
H(14) C(17) 3.058 .
H(14) C(18) 1.977 .
H(14) C(19) 3.216 .
H(14) H(1) 2.548 2_655
H(14) H(4) 3.352 4_555
H(14) H(5) 2.608 2_655
H(14) H(6) 3.218 .
H(14) H(13) 2.146 .
H(14) H(15) 1.551 .
H(14) H(16) 2.386 .
H(14) H(17) 3.457 .
H(14) H(18) 3.368 .
H(14) H(21) 2.426 .
H(14) H(22) 3.282 .
H(15) O(1) 3.031 .
H(15) N(2) 3.440 .
H(15) C(3) 2.746 .
H(15) C(8) 2.612 .
H(15) C(9) 2.077 .
H(15) C(12) 2.894 .
H(15) C(14) 3.310 .
H(15) C(14) 3.376 4_465
H(15) C(16) 2.582 .
H(15) C(17) 2.999 .
H(15) C(18) 2.016 .
H(15) H(1) 3.034 2_655
H(15) H(5) 3.387 2_655
H(15) H(10) 3.345 .
H(15) H(12) 2.358 .
H(15) H(13) 2.766 .
H(15) H(14) 1.551 .
H(15) H(16) 3.489 .
H(15) H(17) 2.444 4_465
H(15) H(18) 2.407 .
H(15) H(19) 3.473 .
H(15) H(21) 2.309 .
H(16) C(4) 3.140 4_555
H(16) C(6) 3.241 4_555
H(16) C(7) 3.416 4_555
H(16) C(9) 3.128 .
H(16) C(10) 2.961 4_555
H(16) C(11) 2.897 4_555
H(16) C(13) 2.608 .
H(16) C(15) 3.467 4_555
H(16) C(16) 3.151 .
H(16) C(17) 3.037 .
H(16) C(18) 2.054 .
H(16) C(19) 2.057 .
H(16) H(2) 3.227 4_555
H(16) H(3) 3.160 4_555
H(16) H(5) 3.495 2_655
H(16) H(13) 2.984 .
H(16) H(14) 2.386 .
H(16) H(15) 3.489 .
H(16) H(17) 1.551 .
H(16) H(19) 3.471 .
H(16) H(21) 2.523 .
H(16) H(21) 3.158 4_565
H(16) H(22) 2.174 .
H(16) H(23) 2.690 .
H(17) C(13) 3.296 .
H(17) C(13) 3.109 4_565
H(17) C(16) 2.711 .
H(17) C(16) 3.090 4_565
H(17) C(17) 3.047 .
H(17) C(18) 2.087 .
H(17) C(18) 3.029 4_565
H(17) C(19) 2.035 .
H(17) H(12) 2.969 4_565
H(17) H(14) 3.457 .
H(17) H(15) 2.444 4_565
H(17) H(16) 1.551 .
H(17) H(18) 2.473 4_565
H(17) H(19) 2.588 .
H(17) H(19) 3.553 4_565
H(17) H(21) 2.367 .
H(17) H(21) 2.646 4_565
H(17) H(22) 2.651 .
H(17) H(23) 2.174 .
H(18) C(5) 3.409 2_656
H(18) C(8) 3.201 .
H(18) C(9) 2.627 .
H(18) C(12) 2.743 .
H(18) C(13) 2.437 .
H(18) C(14) 3.206 .
H(18) C(14) 3.187 4_465
H(18) C(17) 2.156 .
H(18) C(18) 2.069 .
H(18) C(19) 3.219 .
H(18) C(19) 3.148 4_465
H(18) H(7) 2.920 2_656
H(18) H(8) 2.988 2_656
H(18) H(10) 2.460 .
H(18) H(12) 2.421 .
H(18) H(14) 3.368 .
H(18) H(15) 2.407 .
H(18) H(17) 2.473 4_465
H(18) H(19) 1.551 .
H(18) H(19) 3.564 4_465
H(18) H(20) 2.554 .
H(18) H(21) 2.445 .
H(18) H(23) 2.420 4_465
H(19) C(5) 3.488 2_656
H(19) C(9) 3.272 .
H(19) C(13) 3.131 .
H(19) C(14) 2.547 .
H(19) C(17) 2.148 .
H(19) C(18) 2.084 .
H(19) C(19) 2.558 .
H(19) H(7) 3.200 2_656
H(19) H(7) 3.574 3_766
H(19) H(8) 2.828 2_656
H(19) H(11) 3.228 2_656
H(19) H(12) 2.944 4_565
H(19) H(15) 3.473 .
H(19) H(16) 3.471 .
H(19) H(17) 2.588 .
H(19) H(17) 3.553 4_465
H(19) H(18) 1.551 .
H(19) H(18) 3.564 4_565
H(19) H(20) 2.553 .
H(19) H(21) 2.452 .
H(19) H(22) 3.485 .
H(19) H(23) 2.613 .
H(19) H(23) 2.981 4_465
H(20) C(5) 2.936 .
H(20) C(8) 2.779 .
H(20) C(9) 2.141 .
H(20) C(12) 3.069 .
H(20) C(13) 3.239 .
H(20) C(14) 3.268 .
H(20) C(16) 2.192 .
H(20) C(17) 3.225 3_766
H(20) C(18) 3.194 .
H(20) C(19) 2.118 .
H(20) C(19) 3.505 3_766
H(20) H(7) 2.380 .
H(20) H(7) 3.247 3_766
H(20) H(8) 3.018 2_656
H(20) H(9) 3.280 .
H(20) H(10) 2.580 .
H(20) H(12) 3.500 .
H(20) H(13) 2.674 .
H(20) H(18) 2.554 .
H(20) H(19) 2.553 .
H(20) H(20) 2.443 3_766
H(20) H(22) 2.528 .
H(20) H(23) 2.360 .
H(20) H(23) 3.137 3_766
H(21) C(9) 3.276 .
H(21) C(10) 3.565 1_565
H(21) C(11) 3.536 1_565
H(21) C(13) 2.048 .
H(21) C(14) 2.113 .
H(21) C(14) 3.251 4_465
H(21) C(16) 2.094 .
H(21) C(17) 3.197 .
H(21) C(19) 3.241 .
H(21) H(2) 3.112 1_565
H(21) H(3) 3.160 1_565
H(21) H(5) 3.196 2_655
H(21) H(14) 2.426 .
H(21) H(15) 2.309 .
H(21) H(16) 2.523 .
H(21) H(16) 3.158 4_465
H(21) H(17) 2.367 .
H(21) H(17) 2.646 4_465
H(21) H(18) 2.445 .
H(21) H(19) 2.452 .
H(21) H(23) 3.515 4_465
H(22) O(1) 3.572 4_555
H(22) N(2) 3.022 4_555
H(22) C(3) 3.293 4_555
H(22) C(4) 3.107 4_555
H(22) C(9) 2.536 .
H(22) C(11) 3.367 4_555
H(22) C(13) 3.180 .
H(22) C(14) 2.032 .
H(22) C(16) 3.164 .
H(22) C(17) 2.030 .
H(22) C(18) 3.016 .
H(22) H(3) 3.341 4_555
H(22) H(6) 3.208 4_555
H(22) H(8) 3.082 4_555
H(22) H(9) 3.468 4_555
H(22) H(13) 2.191 .
H(22) H(14) 3.282 .
H(22) H(16) 2.174 .
H(22) H(17) 2.651 .
H(22) H(19) 3.485 .
H(22) H(20) 2.528 .
H(22) H(23) 1.551 .
H(23) C(5) 3.436 3_766
H(23) C(9) 3.300 .
H(23) C(14) 2.054 .
H(23) C(16) 2.730 .
H(23) C(16) 3.060 4_565
H(23) C(17) 2.055 .
H(23) C(18) 3.045 .
H(23) H(7) 2.456 3_766
H(23) H(13) 3.388 .
H(23) H(16) 2.690 .
H(23) H(17) 2.174 .
H(23) H(18) 2.420 4_565
H(23) H(19) 2.613 .
H(23) H(19) 2.981 4_565
H(23) H(20) 2.360 .
H(23) H(20) 3.137 3_766
H(23) H(21) 3.515 4_565
H(23) H(22) 1.551 .

loop_
_geom_torsion_atom_site_label_1
_geom_torsion_atom_site_label_2
_geom_torsion_atom_site_label_3
_geom_torsion_atom_site_label_4
_geom_torsion
C(3) N(2) C(4) C(7) 21.9(7)
C(3) N(2) C(4) C(11) -159.1(4)
C(4) N(2) C(3) O(1) -1.7(7)
C(4) N(2) C(3) C(8) 178.6(4)
O(1) C(3) C(8) C(5) 120.0(5)
O(1) C(3) C(8) C(9) -121.2(4)
O(1) C(3) C(8) C(12) 2.5(6)
N(2) C(3) C(8) C(5) -60.3(5)
N(2) C(3) C(8) C(9) 58.5(5)
N(2) C(3) C(8) C(12) -177.8(4)
N(2) C(4) C(7) C(15) 178.9(4)
N(2) C(4) C(11) C(10) -179.0(4)
C(7) C(4) C(11) C(10) 0.0(6)
C(11) C(4) C(7) C(15) -0.1(5)
C(10) C(6) C(15) C(7) -2.3(8)
C(15) C(6) C(10) C(11) 2.2(8)
C(4) C(7) C(15) C(6) 1.3(7)
C(3) C(8) C(9) C(13) 52.2(5)
C(3) C(8) C(9) C(17) 172.2(4)
C(5) C(8) C(9) C(13) 170.9(4)
C(5) C(8) C(9) C(17) -69.0(5)
C(12) C(8) C(9) C(13) -68.5(5)
C(12) C(8) C(9) C(17) 51.6(6)
C(8) C(9) C(13) C(18) 136.8(4)
C(8) C(9) C(17) C(16) -99.3(4)
C(8) C(9) C(17) C(19) 159.0(4)
C(13) C(9) C(17) C(16) 28.0(4)
C(13) C(9) C(17) C(19) -73.8(5)
C(17) C(9) C(13) C(18) 8.1(5)
C(6) C(10) C(11) C(4) -1.1(8)
C(9) C(13) C(18) C(14) 61.7(6)
C(9) C(13) C(18) C(16) -43.1(5)
C(18) C(14) C(19) C(17) 0.8(6)
C(19) C(14) C(18) C(13) -68.2(6)
C(19) C(14) C(18) C(16) 35.6(5)
C(17) C(16) C(18) C(13) 58.5(5)
C(17) C(16) C(18) C(14) -55.4(5)
C(18) C(16) C(17) C(9) -53.4(4)
C(18) C(16) C(17) C(19) 55.4(5)
C(9) C(17) C(19) C(14) 68.3(5)
C(16) C(17) C(19) C(14) -34.6(5)
